data_2231249
loop_
_publ_author_name
'Wang, Meng'
'Wang, Jungang'
'Xiang, Jiacheng'

_publ_section_title
;
 (4<i>R</i>,11<i>R</i>)-9-(1-hydroxypropan-2-yl)-4,11-diphenyl-1,3,5,7,9-pentaazatricyclo[5.3.1.0^4,11^]undecane-2,6-dithione
;
_journal_coeditor_code PK2329
_journal_issue 8
_journal_name_full 'Acta Crystallographica Section E'
_journal_page_first o2060
_journal_paper_doi 10.1107/S160053681102736X
_journal_volume 67
_journal_year 2011
_chemical_formula_iupac 'C21 H23 N5 O S2'
_chemical_formula_moiety 'C21 H23 N5 O S2'
_chemical_formula_sum 'C21 H23 N5 O S2'
_chemical_formula_weight 425.58
_chemical_name_common
;
(2a<i>R</i>,2b<i>R</i>)-6-(1-Hydroxypropan-2-yl)-2a,2b-diphenyl-2a,2b,6,7-
tetrahydro-5<i>H</i>-2,3,4a,6,7a-pentaazacyclopenta[<i>cd</i>]indene-
1,4(2<i>H</i>,3<i>H</i>)-dithione
;
_chemical_name_systematic
;
(4<i>R</i>,11<i>R</i>)-9-(1-hydroxypropan-2-yl)-4,11-diphenyl-1,3,5,7,9-
pentaazatricyclo[5.3.1.0^4,11^]undecane-2,6-dithione
;
_space_group_IT_number 4
_symmetry_cell_setting monoclinic
_symmetry_space_group_name_Hall 'P 2yb'
_symmetry_space_group_name_H-M 'P 1 21 1'
_atom_sites_solution_hydrogens geom
_atom_sites_solution_primary direct
_atom_sites_solution_secondary difmap
_audit_creation_method SHELXL-97
_cell_angle_alpha 90.00
_cell_angle_beta 100.169(2)
_cell_angle_gamma 90.00
_cell_formula_units_Z 4
_cell_length_a 9.0030(9)
_cell_length_b 12.6382(13)
_cell_length_c 18.5830(2)
_cell_measurement_reflns_used 4930
_cell_measurement_temperature 298(2)
_cell_measurement_theta_max 0.00
_cell_measurement_theta_min 0.00
_cell_volume 2081.2(3)
_computing_cell_refinement 'SAINT-Plus (Bruker, 2001)'
_computing_data_collection 'SMART (Bruker, 2001)'
_computing_data_reduction 'SAINT-Plus (Bruker, 2001)'
_computing_molecular_graphics 'PLATON (Spek, 2009)'
_computing_publication_material 'PLATON (Spek, 2009), SHELXL97 (Sheldrick, 2008) and pubCIF (Westrip, 2010)'
_computing_structure_refinement 'SHELXL97 (Sheldrick, 2008)'
_computing_structure_solution 'SHELXS97 (Sheldrick, 2008)'
_diffrn_ambient_temperature 298(2)
_diffrn_measured_fraction_theta_full 0.988
_diffrn_measured_fraction_theta_max 0.988
_diffrn_measurement_device_type 'Bruker SMART 4K CCD area-detector'
_diffrn_measurement_method '\f and \w'
_diffrn_radiation_monochromator graphite
_diffrn_radiation_source 'fine-focus sealed tube'
_diffrn_radiation_type MoK\a
_diffrn_radiation_wavelength 0.71073
_diffrn_reflns_av_R_equivalents 0.0196
_diffrn_reflns_av_sigmaI/netI 0.0406
_diffrn_reflns_limit_h_max 11
_diffrn_reflns_limit_h_min -9
_diffrn_reflns_limit_k_max 16
_diffrn_reflns_limit_k_min -16
_diffrn_reflns_limit_l_max 22
_diffrn_reflns_limit_l_min -24
_diffrn_reflns_number 14076
_diffrn_reflns_theta_full 28.31
_diffrn_reflns_theta_max 28.31
_diffrn_reflns_theta_min 1.96
_diffrn_standards_number 0
_exptl_absorpt_coefficient_mu 0.279
_exptl_absorpt_correction_type none
_exptl_crystal_colour colorless
_exptl_crystal_density_diffrn 1.358
_exptl_crystal_density_method 'not measured'
_exptl_crystal_description block
_exptl_crystal_F_000 896
_exptl_crystal_size_max 0.25
_exptl_crystal_size_mid 0.20
_exptl_crystal_size_min 0.20
_refine_diff_density_max 0.386
_refine_diff_density_min -0.251
_refine_ls_abs_structure_details 'Flack (1983), 4300 Friedel pairs'
_refine_ls_abs_structure_Flack 0.04(6)
_refine_ls_extinction_method none
_refine_ls_goodness_of_fit_ref 1.083
_refine_ls_hydrogen_treatment mixed
_refine_ls_matrix_type full
_refine_ls_number_parameters 543
_refine_ls_number_reflns 9634
_refine_ls_number_restraints 1
_refine_ls_restrained_S_all 1.083
_refine_ls_R_factor_all 0.0594
_refine_ls_R_factor_gt 0.0549
_refine_ls_shift/su_max 0.001
_refine_ls_shift/su_mean 0.000
_refine_ls_structure_factor_coef Fsqd
_refine_ls_weighting_details 'calc w=1/[\s^2^(Fo^2^)+(0.0728P)^2^+0.1223P] where P=(Fo^2^+2Fc^2^)/3'
_refine_ls_weighting_scheme calc
_refine_ls_wR_factor_gt 0.1293
_refine_ls_wR_factor_ref 0.1332
_reflns_number_gt 8871
_reflns_number_total 9634
_reflns_threshold_expression I>2\s(I)
_cod_data_source_file pk2329.cif
_cod_data_source_block I
_cod_original_cell_volume 2081.2(4)
_cod_original_sg_symbol_H-M 'P 21'
_cod_database_code 2231249
_cod_database_fobs_code 2231249

loop_
_symmetry_equiv_pos_as_xyz
'x, y, z'
'-x, y+1/2, -z'

loop_
_atom_site_type_symbol
_atom_site_label
_atom_site_fract_x
_atom_site_fract_y
_atom_site_fract_z
_atom_site_U_iso_or_equiv
_atom_site_adp_type
_atom_site_calc_flag
_atom_site_refinement_flags
_atom_site_occupancy
_atom_site_symmetry_multiplicity
C C1 0.0087(3) 0.7199(2) 0.40140(14) 0.0327(5) Uani d . 1 1
H H1A -0.0524 0.7447 0.3563 0.039 Uiso calc R 1 1
H H1B -0.0158 0.6461 0.4075 0.039 Uiso calc R 1 1
C C2 0.0195(3) 0.8891(2) 0.46139(15) 0.0333(6) Uani d . 1 1
H H2A 0.0063 0.9231 0.5067 0.040 Uiso calc R 1 1
H H2B -0.0427 0.9263 0.4214 0.040 Uiso calc R 1 1
C C3 0.2791(3) 0.6653(2) 0.43454(15) 0.0333(6) Uani d . 1 1
C C4 0.2955(3) 0.9396(2) 0.49851(14) 0.0318(6) Uani d . 1 1
C C5 0.2239(3) 0.8369(2) 0.39335(13) 0.0279(5) Uani d . 1 1
C C6 0.1707(3) 0.8900(2) 0.31971(14) 0.0323(6) Uani d . 1 1
C C7 0.1547(4) 0.8312(3) 0.25592(15) 0.0458(7) Uani d . 1 1
H H7 0.1756 0.7591 0.2577 0.055 Uiso calc R 1 1
C C8 0.1069(4) 0.8815(3) 0.18885(18) 0.0597(10) Uani d . 1 1
H H8 0.0978 0.8426 0.1458 0.072 Uiso calc R 1 1
C C9 0.0734(4) 0.9867(3) 0.18586(19) 0.0608(10) Uani d . 1 1
H H9 0.0403 1.0190 0.1409 0.073 Uiso calc R 1 1
C C10 0.0885(4) 1.0451(3) 0.24900(19) 0.0576(9) Uani d . 1 1
H H10 0.0653 1.1168 0.2468 0.069 Uiso calc R 1 1
C C11 0.1385(4) 0.9968(3) 0.31635(16) 0.0449(7) Uani d . 1 1
H H11 0.1503 1.0367 0.3591 0.054 Uiso calc R 1 1
C C12 0.4004(3) 0.8274(2) 0.42058(14) 0.0298(5) Uani d . 1 1
C C13 0.5006(3) 0.8395(2) 0.36367(15) 0.0356(6) Uani d . 1 1
C C14 0.5248(4) 0.7536(3) 0.3207(2) 0.0571(9) Uani d . 1 1
H H14 0.4799 0.6889 0.3273 0.069 Uiso calc R 1 1
C C15 0.6163(5) 0.7638(4) 0.2678(2) 0.0754(13) Uani d . 1 1
H H15 0.6295 0.7064 0.2382 0.090 Uiso calc R 1 1
C C16 0.6858(5) 0.8568(5) 0.2592(2) 0.0794(15) Uani d . 1 1
H H16 0.7484 0.8627 0.2246 0.095 Uiso calc R 1 1
C C17 0.6640(4) 0.9408(4) 0.3010(2) 0.0708(12) Uani d . 1 1
H H17 0.7120 1.0045 0.2948 0.085 Uiso calc R 1 1
C C18 0.5709(4) 0.9339(3) 0.35345(18) 0.0513(8) Uani d . 1 1
H H18 0.5563 0.9927 0.3814 0.062 Uiso calc R 1 1
C C19 -0.0175(3) 0.7270(2) 0.53353(14) 0.0348(5) Uani d . 1 1
H H19 -0.0373 0.6516 0.5240 0.042 Uiso calc R 1 1
C C20 -0.1461(3) 0.7702(3) 0.56985(17) 0.0453(7) Uani d . 1 1
H H20A -0.1593 0.7246 0.6102 0.054 Uiso calc R 1 1
H H20B -0.1195 0.8403 0.5893 0.054 Uiso calc R 1 1
C C21 0.1319(3) 0.7357(3) 0.58612(16) 0.0485(8) Uani d . 1 1
H H21A 0.2112 0.7071 0.5635 0.073 Uiso calc R 1 1
H H21B 0.1262 0.6968 0.6299 0.073 Uiso calc R 1 1
H H21C 0.1528 0.8087 0.5981 0.073 Uiso calc R 1 1
C C22 0.5347(3) 0.8098(2) 0.95706(14) 0.0305(5) Uani d . 1 1
H H22A 0.4753 0.7825 0.9122 0.037 Uiso calc R 1 1
H H22B 0.5229 0.7616 0.9963 0.037 Uiso calc R 1 1
C C23 0.5052(3) 0.9915(2) 0.91961(14) 0.0307(5) Uani d . 1 1
H H23A 0.4790 1.0609 0.9358 0.037 Uiso calc R 1 1
H H23B 0.4407 0.9771 0.8731 0.037 Uiso calc R 1 1
C C24 0.8133(3) 0.7917(2) 1.00265(13) 0.0301(5) Uani d . 1 1
C C25 0.7688(3) 1.0667(2) 0.93261(14) 0.0322(6) Uani d . 1 1
C C26 0.7301(3) 0.89034(19) 0.89609(13) 0.0267(5) Uani d . 1 1
C C27 0.6763(3) 0.8523(2) 0.81857(14) 0.0321(6) Uani d . 1 1
C C28 0.6589(4) 0.7455(3) 0.80296(17) 0.0485(8) Uani d . 1 1
H H28 0.6844 0.6958 0.8400 0.058 Uiso calc R 1 1
C C29 0.6036(4) 0.7124(4) 0.7324(2) 0.0682(11) Uani d . 1 1
H H29 0.5889 0.6406 0.7226 0.082 Uiso calc R 1 1
C C30 0.5708(4) 0.7836(5) 0.67732(19) 0.0745(14) Uani d . 1 1
H H30 0.5334 0.7606 0.6300 0.089 Uiso calc R 1 1
C C31 0.5924(4) 0.8889(5) 0.6912(2) 0.0729(13) Uani d . 1 1
H H31 0.5733 0.9373 0.6529 0.088 Uiso calc R 1 1
C C32 0.6426(4) 0.9244(3) 0.76170(17) 0.0530(8) Uani d . 1 1
H H32 0.6537 0.9966 0.7710 0.064 Uiso calc R 1 1
C C33 0.9044(3) 0.9102(2) 0.92241(13) 0.0291(5) Uani d . 1 1
C C34 1.0088(3) 0.8872(2) 0.86789(14) 0.0327(6) Uani d . 1 1
C C35 1.0333(4) 0.9641(3) 0.81817(19) 0.0567(9) Uani d . 1 1
H H35 0.9854 1.0294 0.8175 0.068 Uiso calc R 1 1
C C36 1.1301(5) 0.9430(5) 0.7692(2) 0.0803(14) Uani d . 1 1
H H36 1.1459 0.9946 0.7356 0.096 Uiso calc R 1 1
C C37 1.2020(4) 0.8481(5) 0.7696(2) 0.0774(15) Uani d . 1 1
H H37 1.2673 0.8351 0.7370 0.093 Uiso calc R 1 1
C C38 1.1775(4) 0.7728(4) 0.8180(2) 0.0696(12) Uani d . 1 1
H H38 1.2271 0.7081 0.8187 0.084 Uiso calc R 1 1
C C39 1.0797(3) 0.7906(3) 0.86668(17) 0.0478(8) Uani d . 1 1
H H39 1.0619 0.7372 0.8986 0.057 Uiso calc R 1 1
C C40 0.4939(3) 0.9423(2) 1.05056(14) 0.0325(5) Uani d . 1 1
H H40 0.4941 0.8765 1.0785 0.039 Uiso calc R 1 1
C C41 0.3536(3) 1.0042(2) 1.06007(16) 0.0413(6) Uani d . 1 1
H H41A 0.3474 1.0079 1.1116 0.050 Uiso calc R 1 1
H H41B 0.3609 1.0759 1.0424 0.050 Uiso calc R 1 1
C C42 0.6351(3) 1.0042(3) 1.08372(16) 0.0441(7) Uani d . 1 1
H H42A 0.7228 0.9613 1.0830 0.066 Uiso calc R 1 1
H H42B 0.6297 1.0229 1.1333 0.066 Uiso calc R 1 1
H H42C 0.6417 1.0673 1.0557 0.066 Uiso calc R 1 1
N N1 -0.0297(2) 0.78024(17) 0.46192(12) 0.0315(5) Uani d . 1 1
N N2 0.1697(2) 0.72850(18) 0.39543(12) 0.0309(5) Uani d . 1 1
N N3 0.1782(2) 0.89701(18) 0.45329(11) 0.0290(4) Uani d . 1 1
N N4 0.4072(2) 0.7193(2) 0.45007(13) 0.0364(5) Uani d . 1 1
H H4A 0.486(4) 0.688(3) 0.4681(16) 0.044 Uiso d . 1 1
N N5 0.4231(3) 0.9080(2) 0.47628(13) 0.0381(5) Uani d . 1 1
H H5A 0.503(4) 0.930(3) 0.4934(18) 0.046 Uiso d . 1 1
N N6 0.4774(2) 0.91310(17) 0.97243(11) 0.0294(4) Uani d . 1 1
N N7 0.6935(2) 0.81281(17) 0.94950(11) 0.0261(4) Uani d . 1 1
N N8 0.6638(2) 0.99257(17) 0.90927(11) 0.0289(4) Uani d . 1 1
N N9 0.9352(3) 0.8419(2) 0.98643(13) 0.0365(5) Uani d . 1 1
H H9A 1.022(4) 0.832(3) 1.0115(17) 0.044 Uiso d . 1 1
N N10 0.9063(3) 1.0212(2) 0.94075(14) 0.0400(6) Uani d . 1 1
H H10A 0.979(4) 1.054(3) 0.9465(17) 0.048 Uiso d . 1 1
O O1 -0.2835(3) 0.7757(2) 0.51903(15) 0.0607(7) Uani d . 1 1
H H1 -0.251(5) 0.777(4) 0.472(2) 0.091 Uiso d . 1 1
O O2 0.2204(2) 0.9554(2) 1.02108(13) 0.0496(6) Uani d . 1 1
H H2 0.268(4) 0.916(4) 0.986(2) 0.074 Uiso d . 1 1
S S1 0.25277(9) 0.53965(6) 0.45623(5) 0.0503(2) Uani d . 1 1
S S2 0.28553(9) 1.02021(7) 0.56882(4) 0.0469(2) Uani d . 1 1
S S3 0.80953(8) 0.71417(6) 1.07516(4) 0.04121(18) Uani d . 1 1
S S4 0.73491(9) 1.19461(6) 0.94594(5) 0.0468(2) Uani d . 1 1

loop_
_atom_site_aniso_label
_atom_site_aniso_U_11
_atom_site_aniso_U_22
_atom_site_aniso_U_33
_atom_site_aniso_U_12
_atom_site_aniso_U_13
_atom_site_aniso_U_23
C1 0.0237(11) 0.0382(14) 0.0364(12) -0.0003(10) 0.0058(9) -0.0016(11)
C2 0.0213(11) 0.0389(15) 0.0402(14) 0.0049(10) 0.0067(10) 0.0013(11)
C3 0.0262(13) 0.0354(15) 0.0410(14) 0.0021(10) 0.0132(11) 0.0025(11)
C4 0.0285(13) 0.0339(14) 0.0320(13) 0.0017(11) 0.0023(10) 0.0015(11)
C5 0.0219(12) 0.0319(13) 0.0299(12) 0.0027(10) 0.0050(9) -0.0006(10)
C6 0.0244(12) 0.0401(15) 0.0324(13) -0.0002(11) 0.0046(10) 0.0038(11)
C7 0.0526(19) 0.0477(18) 0.0370(15) 0.0008(14) 0.0069(13) -0.0048(13)
C8 0.064(2) 0.081(3) 0.0331(16) -0.009(2) 0.0039(14) -0.0026(16)
C9 0.057(2) 0.078(3) 0.0445(18) -0.0003(18) -0.0005(15) 0.0271(18)
C10 0.063(2) 0.053(2) 0.057(2) 0.0086(17) 0.0097(16) 0.0232(16)
C11 0.0550(19) 0.0402(16) 0.0396(15) 0.0030(14) 0.0084(13) 0.0057(13)
C12 0.0220(12) 0.0331(14) 0.0345(13) 0.0007(10) 0.0055(10) 0.0016(11)
C13 0.0243(13) 0.0454(16) 0.0373(14) 0.0052(11) 0.0060(10) 0.0075(12)
C14 0.062(2) 0.053(2) 0.062(2) 0.0128(17) 0.0286(17) 0.0003(16)
C15 0.086(3) 0.090(3) 0.060(2) 0.037(3) 0.040(2) 0.011(2)
C16 0.059(2) 0.123(4) 0.066(2) 0.031(3) 0.037(2) 0.033(3)
C17 0.056(2) 0.095(3) 0.065(2) -0.014(2) 0.0196(18) 0.032(2)
C18 0.0465(18) 0.058(2) 0.0504(18) -0.0086(16) 0.0096(14) 0.0089(16)
C19 0.0312(13) 0.0379(14) 0.0365(13) 0.0016(11) 0.0089(10) 0.0043(11)
C20 0.0392(16) 0.0513(18) 0.0495(17) 0.0029(13) 0.0195(13) 0.0062(14)
C21 0.0392(16) 0.067(2) 0.0381(15) 0.0068(15) 0.0028(12) 0.0070(15)
C22 0.0243(12) 0.0340(13) 0.0342(12) -0.0037(10) 0.0074(10) -0.0021(11)
C23 0.0208(11) 0.0350(14) 0.0365(13) 0.0016(10) 0.0059(10) -0.0015(11)
C24 0.0264(12) 0.0338(14) 0.0308(12) 0.0015(10) 0.0071(10) -0.0016(10)
C25 0.0328(13) 0.0297(14) 0.0371(14) -0.0020(10) 0.0142(11) -0.0020(11)
C26 0.0236(11) 0.0234(12) 0.0336(12) 0.0012(9) 0.0061(9) 0.0018(10)
C27 0.0231(12) 0.0461(16) 0.0268(12) 0.0005(11) 0.0038(9) -0.0005(11)
C28 0.0526(19) 0.0499(19) 0.0420(16) -0.0008(15) 0.0052(13) -0.0103(13)
C29 0.060(2) 0.088(3) 0.057(2) -0.010(2) 0.0114(17) -0.035(2)
C30 0.045(2) 0.143(5) 0.0352(17) -0.002(2) 0.0056(14) -0.027(2)
C31 0.053(2) 0.125(4) 0.0385(18) 0.014(2) 0.0035(15) 0.019(2)
C32 0.0459(17) 0.070(2) 0.0423(16) 0.0030(17) 0.0054(13) 0.0070(16)
C33 0.0222(11) 0.0346(14) 0.0314(12) -0.0043(10) 0.0073(9) -0.0030(11)
C34 0.0208(12) 0.0446(16) 0.0340(13) -0.0043(11) 0.0082(10) -0.0060(11)
C35 0.058(2) 0.063(2) 0.055(2) -0.0059(17) 0.0263(16) 0.0022(17)
C36 0.075(3) 0.119(4) 0.055(2) -0.030(3) 0.034(2) 0.002(2)
C37 0.045(2) 0.137(5) 0.055(2) -0.012(2) 0.0228(17) -0.041(3)
C38 0.044(2) 0.098(3) 0.066(2) 0.018(2) 0.0060(17) -0.041(2)
C39 0.0399(16) 0.055(2) 0.0485(17) 0.0098(14) 0.0079(13) -0.0149(15)
C40 0.0260(12) 0.0378(14) 0.0346(13) -0.0026(10) 0.0077(10) 0.0012(11)
C41 0.0382(15) 0.0424(16) 0.0463(15) -0.0026(12) 0.0156(12) -0.0068(13)
C42 0.0358(15) 0.0544(18) 0.0406(14) -0.0059(14) 0.0022(12) -0.0086(14)
N1 0.0242(10) 0.0359(12) 0.0355(11) 0.0008(9) 0.0081(8) 0.0002(9)
N2 0.0248(10) 0.0316(11) 0.0366(11) 0.0006(9) 0.0067(8) -0.0003(9)
N3 0.0234(10) 0.0341(11) 0.0291(10) 0.0007(9) 0.0035(8) -0.0019(9)
N4 0.0244(10) 0.0406(14) 0.0441(12) 0.0041(10) 0.0062(9) 0.0117(11)
N5 0.0239(11) 0.0490(15) 0.0401(12) -0.0041(10) 0.0022(9) -0.0090(11)
N6 0.0231(10) 0.0304(11) 0.0359(11) -0.0018(8) 0.0081(8) -0.0020(9)
N7 0.0219(10) 0.0259(10) 0.0313(10) -0.0031(8) 0.0075(8) -0.0006(8)
N8 0.0227(10) 0.0277(11) 0.0376(11) -0.0007(8) 0.0087(8) 0.0017(9)
N9 0.0201(11) 0.0537(15) 0.0346(11) -0.0020(10) 0.0017(9) 0.0090(10)
N10 0.0240(11) 0.0359(14) 0.0611(15) -0.0073(10) 0.0104(10) -0.0137(12)
O1 0.0304(12) 0.085(2) 0.0696(16) 0.0005(12) 0.0163(11) -0.0061(14)
O2 0.0270(10) 0.0561(14) 0.0691(15) -0.0041(9) 0.0175(9) -0.0051(12)
S1 0.0360(4) 0.0341(4) 0.0830(6) 0.0057(3) 0.0172(4) 0.0177(4)
S2 0.0392(4) 0.0556(5) 0.0442(4) 0.0031(3) 0.0024(3) -0.0186(4)
S3 0.0374(4) 0.0496(4) 0.0371(3) 0.0019(3) 0.0078(3) 0.0118(3)
S4 0.0386(4) 0.0296(4) 0.0768(6) -0.0032(3) 0.0232(4) -0.0088(4)

loop_
_atom_type_symbol
_atom_type_description
_atom_type_scat_dispersion_real
_atom_type_scat_dispersion_imag
_atom_type_scat_source
C C 0.0033 0.0016 'International Tables Vol C Tables 4.2.6.8 and 6.1.1.4'
H H 0.0000 0.0000 'International Tables Vol C Tables 4.2.6.8 and 6.1.1.4'
N N 0.0061 0.0033 'International Tables Vol C Tables 4.2.6.8 and 6.1.1.4'
O O 0.0106 0.0060 'International Tables Vol C Tables 4.2.6.8 and 6.1.1.4'
S S 0.1246 0.1234 'International Tables Vol C Tables 4.2.6.8 and 6.1.1.4'

loop_
_geom_angle_atom_site_label_1
_geom_angle_atom_site_label_2
_geom_angle_atom_site_label_3
_geom_angle
N1 C1 N2 113.0(2)
N1 C1 H1A 109.0
N2 C1 H1A 109.0
N1 C1 H1B 109.0
N2 C1 H1B 109.0
H1A C1 H1B 107.8
N1 C2 N3 111.8(2)
N1 C2 H2A 109.3
N3 C2 H2A 109.3
N1 C2 H2B 109.3
N3 C2 H2B 109.3
H2A C2 H2B 107.9
N4 C3 N2 109.3(2)
N4 C3 S1 126.4(2)
N2 C3 S1 124.3(2)
N3 C4 N5 108.0(2)
N3 C4 S2 126.1(2)
N5 C4 S2 125.9(2)
N2 C5 N3 109.1(2)
N2 C5 C6 112.6(2)
N3 C5 C6 111.6(2)
N2 C5 C12 104.0(2)
N3 C5 C12 101.38(19)
C6 C5 C12 117.3(2)
C11 C6 C7 119.8(3)
C11 C6 C5 120.1(3)
C7 C6 C5 120.1(3)
C6 C7 C8 119.3(3)
C6 C7 H7 120.4
C8 C7 H7 120.4
C9 C8 C7 120.7(3)
C9 C8 H8 119.6
C7 C8 H8 119.6
C8 C9 C10 120.1(3)
C8 C9 H9 119.9
C10 C9 H9 119.9
C9 C10 C11 120.0(4)
C9 C10 H10 120.0
C11 C10 H10 120.0
C6 C11 C10 120.0(3)
C6 C11 H11 120.0
C10 C11 H11 120.0
N5 C12 N4 113.5(2)
N5 C12 C13 113.8(2)
N4 C12 C13 111.4(2)
N5 C12 C5 100.5(2)
N4 C12 C5 99.4(2)
C13 C12 C5 117.2(2)
C18 C13 C14 118.4(3)
C18 C13 C12 121.9(3)
C14 C13 C12 119.7(3)
C13 C14 C15 120.4(4)
C13 C14 H14 119.8
C15 C14 H14 119.8
C16 C15 C14 120.3(4)
C16 C15 H15 119.8
C14 C15 H15 119.8
C17 C16 C15 119.9(4)
C17 C16 H16 120.1
C15 C16 H16 120.1
C16 C17 C18 121.2(4)
C16 C17 H17 119.4
C18 C17 H17 119.4
C13 C18 C17 119.9(4)
C13 C18 H18 120.1
C17 C18 H18 120.1
N1 C19 C21 117.5(2)
N1 C19 C20 106.9(2)
C21 C19 C20 109.9(2)
N1 C19 H19 107.3
C21 C19 H19 107.3
C20 C19 H19 107.3
O1 C20 C19 111.1(2)
O1 C20 H20A 109.4
C19 C20 H20A 109.4
O1 C20 H20B 109.4
C19 C20 H20B 109.4
H20A C20 H20B 108.0
C19 C21 H21A 109.5
C19 C21 H21B 109.5
H21A C21 H21B 109.5
C19 C21 H21C 109.5
H21A C21 H21C 109.5
H21B C21 H21C 109.5
N6 C22 N7 112.5(2)
N6 C22 H22A 109.1
N7 C22 H22A 109.1
N6 C22 H22B 109.1
N7 C22 H22B 109.1
H22A C22 H22B 107.8
N6 C23 N8 112.5(2)
N6 C23 H23A 109.1
N8 C23 H23A 109.1
N6 C23 H23B 109.1
N8 C23 H23B 109.1
H23A C23 H23B 107.8
N9 C24 N7 108.6(2)
N9 C24 S3 126.1(2)
N7 C24 S3 125.2(2)
N8 C25 N10 108.5(2)
N8 C25 S4 125.8(2)
N10 C25 S4 125.7(2)
N8 C26 N7 109.17(19)
N8 C26 C27 111.6(2)
N7 C26 C27 111.0(2)
N8 C26 C33 102.74(19)
N7 C26 C33 103.04(19)
C27 C26 C33 118.6(2)
C28 C27 C32 118.6(3)
C28 C27 C26 120.9(2)
C32 C27 C26 120.4(3)
C29 C28 C27 120.1(3)
C29 C28 H28 119.9
C27 C28 H28 119.9
C30 C29 C28 120.6(4)
C30 C29 H29 119.7
C28 C29 H29 119.7
C29 C30 C31 120.1(3)
C29 C30 H30 120.0
C31 C30 H30 120.0
C30 C31 C32 120.5(4)
C30 C31 H31 119.7
C32 C31 H31 119.7
C31 C32 C27 120.0(4)
C31 C32 H32 120.0
C27 C32 H32 120.0
N10 C33 N9 113.0(2)
N10 C33 C34 111.0(2)
N9 C33 C34 112.3(2)
N10 C33 C26 101.4(2)
N9 C33 C26 101.19(19)
C34 C33 C26 117.3(2)
C39 C34 C35 118.8(3)
C39 C34 C33 121.3(3)
C35 C34 C33 119.9(3)
C34 C35 C36 119.6(4)
C34 C35 H35 120.2
C36 C35 H35 120.2
C37 C36 C35 121.1(4)
C37 C36 H36 119.5
C35 C36 H36 119.5
C38 C37 C36 119.3(3)
C38 C37 H37 120.3
C36 C37 H37 120.3
C37 C38 C39 121.0(4)
C37 C38 H38 119.5
C39 C38 H38 119.5
C34 C39 C38 120.2(4)
C34 C39 H39 119.9
C38 C39 H39 119.9
N6 C40 C41 107.5(2)
N6 C40 C42 117.1(2)
C41 C40 C42 109.8(2)
N6 C40 H40 107.4
C41 C40 H40 107.4
C42 C40 H40 107.4
O2 C41 C40 111.0(2)
O2 C41 H41A 109.4
C40 C41 H41A 109.4
O2 C41 H41B 109.4
C40 C41 H41B 109.4
H41A C41 H41B 108.0
C40 C42 H42A 109.5
C40 C42 H42B 109.5
H42A C42 H42B 109.5
C40 C42 H42C 109.5
H42A C42 H42C 109.5
H42B C42 H42C 109.5
C2 N1 C1 112.3(2)
C2 N1 C19 117.7(2)
C1 N1 C19 118.0(2)
C3 N2 C5 110.4(2)
C3 N2 C1 122.7(2)
C5 N2 C1 114.1(2)
C4 N3 C2 129.6(2)
C4 N3 C5 112.8(2)
C2 N3 C5 116.9(2)
C3 N4 C12 114.8(2)
C3 N4 H4A 120(2)
C12 N4 H4A 125(2)
C4 N5 C12 114.1(2)
C4 N5 H5A 123(3)
C12 N5 H5A 123(3)
C23 N6 C22 111.9(2)
C23 N6 C40 119.7(2)
C22 N6 C40 116.1(2)
C24 N7 C22 126.3(2)
C24 N7 C26 112.2(2)
C22 N7 C26 114.94(19)
C25 N8 C26 112.6(2)
C25 N8 C23 127.2(2)
C26 N8 C23 116.6(2)
C24 N9 C33 114.6(2)
C24 N9 H9A 121(2)
C33 N9 H9A 124(2)
C25 N10 C33 114.5(2)
C25 N10 H10A 122(3)
C33 N10 H10A 122(3)
C20 O1 H1 103(3)
C41 O2 H2 97(2)

loop_
_geom_bond_atom_site_label_1
_geom_bond_atom_site_label_2
_geom_bond_distance
C1 N1 1.450(3)
C1 N2 1.477(3)
C1 H1A 0.9700
C1 H1B 0.9700
C2 N1 1.447(3)
C2 N3 1.466(3)
C2 H2A 0.9700
C2 H2B 0.9700
C3 N4 1.327(3)
C3 N2 1.373(3)
C3 S1 1.666(3)
C4 N3 1.341(3)
C4 N5 1.348(3)
C4 S2 1.672(3)
C5 N2 1.458(3)
C5 N3 1.466(3)
C5 C6 1.523(3)
C5 C12 1.584(3)
C6 C11 1.381(4)
C6 C7 1.385(4)
C7 C8 1.397(5)
C7 H7 0.9300
C8 C9 1.363(6)
C8 H8 0.9300
C9 C10 1.372(5)
C9 H9 0.9300
C10 C11 1.393(4)
C10 H10 0.9300
C11 H11 0.9300
C12 N5 1.442(4)
C12 N4 1.469(4)
C12 C13 1.514(4)
C13 C18 1.379(4)
C13 C14 1.387(5)
C14 C15 1.397(5)
C14 H14 0.9300
C15 C16 1.354(7)
C15 H15 0.9300
C16 C17 1.351(7)
C16 H16 0.9300
C17 C18 1.396(5)
C17 H17 0.9300
C18 H18 0.9300
C19 N1 1.478(3)
C19 C21 1.521(4)
C19 C20 1.539(4)
C19 H19 0.9800
C20 O1 1.420(4)
C20 H20A 0.9700
C20 H20B 0.9700
C21 H21A 0.9600
C21 H21B 0.9600
C21 H21C 0.9600
C22 N6 1.451(3)
C22 N7 1.461(3)
C22 H22A 0.9700
C22 H22B 0.9700
C23 N6 1.447(3)
C23 N8 1.474(3)
C23 H23A 0.9700
C23 H23B 0.9700
C24 N9 1.347(3)
C24 N7 1.354(3)
C24 S3 1.671(3)
C25 N8 1.347(3)
C25 N10 1.350(4)
C25 S4 1.671(3)
C26 N8 1.462(3)
C26 N7 1.473(3)
C26 C27 1.515(3)
C26 C33 1.579(3)
C27 C28 1.384(4)
C27 C32 1.388(4)
C28 C29 1.383(4)
C28 H28 0.9300
C29 C30 1.356(7)
C29 H29 0.9300
C30 C31 1.363(7)
C30 H30 0.9300
C31 C32 1.383(5)
C31 H31 0.9300
C32 H32 0.9300
C33 N10 1.443(4)
C33 N9 1.457(3)
C33 C34 1.527(3)
C34 C39 1.380(4)
C34 C35 1.385(4)
C35 C36 1.393(5)
C35 H35 0.9300
C36 C37 1.363(7)
C36 H36 0.9300
C37 C38 1.354(7)
C37 H37 0.9300
C38 C39 1.387(5)
C38 H38 0.9300
C39 H39 0.9300
C40 N6 1.480(3)
C40 C41 1.523(4)
C40 C42 1.527(4)
C40 H40 0.9800
C41 O2 1.427(4)
C41 H41A 0.9700
C41 H41B 0.9700
C42 H42A 0.9600
C42 H42B 0.9600
C42 H42C 0.9600
N4 H4A 0.83(3)
N5 H5A 0.79(4)
N9 H9A 0.85(4)
N10 H10A 0.76(4)
O1 H1 0.96(4)
O2 H2 0.97(4)

loop_
_geom_hbond_atom_site_label_D
_geom_hbond_atom_site_label_H
_geom_hbond_atom_site_label_A
_geom_hbond_site_symmetry_A
_geom_hbond_distance_DH
_geom_hbond_distance_HA
_geom_hbond_distance_DA
_geom_hbond_angle_DHA
N10 H10A S3 2_757 0.76(4) 2.86(4) 3.584(3) 160(3)
N9 H9A S4 2_747 0.85(4) 2.79(4) 3.542(3) 148(3)
N9 H9A O2 1_655 0.85(4) 2.36(4) 2.913(3) 124(3)
N5 H5A S1 2_656 0.79(4) 2.63(4) 3.400(2) 169(3)
N4 H4A O1 1_655 0.83(3) 2.39(3) 2.940(3) 124(3)
C22 H22B S4 2_647 0.97 2.85 3.578(3) 132
C20 H20B S1 2_556 0.97 2.85 3.548(3) 129
O1 H1 N1 . 0.96(4) 2.04(3) 2.685(3) 123(3)
O2 H2 N6 . 0.97(4) 1.95(4) 2.682(3) 130(3)

loop_
_geom_torsion_atom_site_label_1
_geom_torsion_atom_site_label_2
_geom_torsion_atom_site_label_3
_geom_torsion_atom_site_label_4
_geom_torsion
N2 C5 C6 C11 145.7(3)
N3 C5 C6 C11 22.7(4)
C12 C5 C6 C11 -93.7(3)
N2 C5 C6 C7 -34.4(3)
N3 C5 C6 C7 -157.5(2)
C12 C5 C6 C7 86.2(3)
C11 C6 C7 C8 0.3(5)
C5 C6 C7 C8 -179.5(3)
C6 C7 C8 C9 -1.2(6)
C7 C8 C9 C10 0.9(6)
C8 C9 C10 C11 0.2(6)
C7 C6 C11 C10 0.8(5)
C5 C6 C11 C10 -179.4(3)
C9 C10 C11 C6 -1.0(5)
N2 C5 C12 N5 -129.6(2)
N3 C5 C12 N5 -16.4(2)
C6 C5 C12 N5 105.4(2)
N2 C5 C12 N4 -13.3(2)
N3 C5 C12 N4 99.8(2)
C6 C5 C12 N4 -138.4(2)
N2 C5 C12 C13 106.7(3)
N3 C5 C12 C13 -140.2(2)
C6 C5 C12 C13 -18.4(4)
N5 C12 C13 C18 -18.6(4)
N4 C12 C13 C18 -148.3(3)
C5 C12 C13 C18 98.2(3)
N5 C12 C13 C14 160.7(3)
N4 C12 C13 C14 30.9(4)
C5 C12 C13 C14 -82.6(3)
C18 C13 C14 C15 -1.1(5)
C12 C13 C14 C15 179.7(3)
C13 C14 C15 C16 1.9(6)
C14 C15 C16 C17 -1.4(7)
C15 C16 C17 C18 0.2(7)
C14 C13 C18 C17 -0.2(5)
C12 C13 C18 C17 179.1(3)
C16 C17 C18 C13 0.7(6)
N1 C19 C20 O1 43.9(3)
C21 C19 C20 O1 172.5(3)
N8 C26 C27 C28 -147.6(3)
N7 C26 C27 C28 -25.7(3)
C33 C26 C27 C28 93.3(3)
N8 C26 C27 C32 32.0(3)
N7 C26 C27 C32 154.0(2)
C33 C26 C27 C32 -87.0(3)
C32 C27 C28 C29 -2.4(5)
C26 C27 C28 C29 177.3(3)
C27 C28 C29 C30 2.2(5)
C28 C29 C30 C31 0.2(6)
C29 C30 C31 C32 -2.4(6)
C30 C31 C32 C27 2.2(6)
C28 C27 C32 C31 0.2(5)
C26 C27 C32 C31 -179.5(3)
N8 C26 C33 N10 -3.8(2)
N7 C26 C33 N10 -117.3(2)
C27 C26 C33 N10 119.7(2)
N8 C26 C33 N9 112.7(2)
N7 C26 C33 N9 -0.8(2)
C27 C26 C33 N9 -123.8(2)
N8 C26 C33 C34 -124.9(2)
N7 C26 C33 C34 121.7(2)
C27 C26 C33 C34 -1.3(3)
N10 C33 C34 C39 150.1(3)
N9 C33 C34 C39 22.6(4)
C26 C33 C34 C39 -94.0(3)
N10 C33 C34 C35 -30.1(4)
N9 C33 C34 C35 -157.7(3)
C26 C33 C34 C35 85.7(3)
C39 C34 C35 C36 -1.0(5)
C33 C34 C35 C36 179.2(3)
C34 C35 C36 C37 -0.4(6)
C35 C36 C37 C38 0.7(7)
C36 C37 C38 C39 0.5(6)
C35 C34 C39 C38 2.2(5)
C33 C34 C39 C38 -178.1(3)
C37 C38 C39 C34 -2.0(5)
N6 C40 C41 O2 43.7(3)
C42 C40 C41 O2 172.1(2)
N3 C2 N1 C1 -49.8(3)
N3 C2 N1 C19 92.3(3)
N2 C1 N1 C2 52.0(3)
N2 C1 N1 C19 -90.0(3)
C21 C19 N1 C2 -48.8(3)
C20 C19 N1 C2 75.3(3)
C21 C19 N1 C1 91.1(3)
C20 C19 N1 C1 -144.8(2)
N4 C3 N2 C5 -8.3(3)
S1 C3 N2 C5 173.3(2)
N4 C3 N2 C1 -147.4(2)
S1 C3 N2 C1 34.1(4)
N3 C5 N2 C3 -93.7(2)
C6 C5 N2 C3 141.8(2)
C12 C5 N2 C3 13.8(3)
N3 C5 N2 C1 49.2(3)
C6 C5 N2 C1 -75.3(3)
C12 C5 N2 C1 156.73(19)
N1 C1 N2 C3 84.9(3)
N1 C1 N2 C5 -52.9(3)
N5 C4 N3 C2 166.6(3)
S2 C4 N3 C2 -14.8(4)
N5 C4 N3 C5 -3.4(3)
S2 C4 N3 C5 175.1(2)
N1 C2 N3 C4 -119.3(3)
N1 C2 N3 C5 50.4(3)
N2 C5 N3 C4 122.2(2)
C6 C5 N3 C4 -112.8(2)
C12 C5 N3 C4 13.0(3)
N2 C5 N3 C2 -49.2(3)
C6 C5 N3 C2 75.9(3)
C12 C5 N3 C2 -158.4(2)
N2 C3 N4 C12 -1.8(3)
S1 C3 N4 C12 176.6(2)
N5 C12 N4 C3 115.7(3)
C13 C12 N4 C3 -114.4(3)
C5 C12 N4 C3 9.8(3)
N3 C4 N5 C12 -9.4(3)
S2 C4 N5 C12 172.0(2)
N4 C12 N5 C4 -88.6(3)
C13 C12 N5 C4 142.7(2)
C5 C12 N5 C4 16.6(3)
N8 C23 N6 C22 -50.4(3)
N8 C23 N6 C40 90.3(3)
N7 C22 N6 C23 53.0(3)
N7 C22 N6 C40 -89.2(2)
C41 C40 N6 C23 77.8(3)
C42 C40 N6 C23 -46.3(3)
C41 C40 N6 C22 -143.0(2)
C42 C40 N6 C22 92.9(3)
N9 C24 N7 C22 -155.4(2)
S3 C24 N7 C22 25.8(4)
N9 C24 N7 C26 -5.6(3)
S3 C24 N7 C26 175.58(19)
N6 C22 N7 C24 95.6(3)
N6 C22 N7 C26 -53.5(3)
N8 C26 N7 C24 -104.8(2)
C27 C26 N7 C24 131.8(2)
C33 C26 N7 C24 3.8(3)
N8 C26 N7 C22 48.6(3)
C27 C26 N7 C22 -74.8(3)
C33 C26 N7 C22 157.26(19)
N10 C25 N8 C26 -3.4(3)
S4 C25 N8 C26 174.25(19)
N10 C25 N8 C23 154.3(2)
S4 C25 N8 C23 -28.0(4)
N7 C26 N8 C25 113.5(2)
C27 C26 N8 C25 -123.5(2)
C33 C26 N8 C25 4.6(3)
N7 C26 N8 C23 -46.8(3)
C27 C26 N8 C23 76.2(3)
C33 C26 N8 C23 -155.7(2)
N6 C23 N8 C25 -107.6(3)
N6 C23 N8 C26 49.4(3)
N7 C24 N9 C33 5.1(3)
S3 C24 N9 C33 -176.0(2)
N10 C33 N9 C24 105.1(3)
C34 C33 N9 C24 -128.4(3)
C26 C33 N9 C24 -2.5(3)
N8 C25 N10 C33 0.5(3)
S4 C25 N10 C33 -177.2(2)
N9 C33 N10 C25 -105.3(3)
C34 C33 N10 C25 127.6(2)
C26 C33 N10 C25 2.2(3)
